data_4349980
loop_
_publ_author_name
'Zhao, Li-Ming'
'Shen, Xia-Qiang'
'Tan, Li-Ting'
'Zhang, Wen-Ting'
'Song, Kai-Yue'
'Jiang, Rong'
'Li, Hao-Hong'
'Chen, Zhi-Rong'

_publ_section_title
;
 Encapsulation of stilbazolium-type dyes into layered metal--organic
 frameworks: solvent-dependent luminescence chromisms and their mechanisms
;
_journal_issue 5
_journal_name_full 'Inorganic Chemistry Frontiers'
_journal_page_first 1195
_journal_paper_doi 10.1039/C8QI01332B
_journal_volume 6
_journal_year 2019
_chemical_formula_moiety 'C74 H66 Cd3 N4 O16'
_chemical_formula_sum 'C74 H66 Cd3 N4 O16'
_chemical_formula_weight 1604.54
_space_group_IT_number 2
_space_group_name_Hall '-P 1'
_space_group_name_H-M_alt 'P -1'
_symmetry_cell_setting triclinic
_symmetry_space_group_name_H-M 'P -1'
_atom_sites_solution_hydrogens geom
_atom_sites_solution_primary direct
_atom_sites_solution_secondary difmap
_audit_creation_method SHELXL-97
_audit_update_record
;
2018-09-03 deposited with the CCDC.	2019-03-19 downloaded from the CCDC.
;
_cell_angle_alpha 68.9520(10)
_cell_angle_beta 81.7640(10)
_cell_angle_gamma 87.5950(10)
_cell_formula_units_Z 1
_cell_length_a 10.4570(6)
_cell_length_b 14.5164(9)
_cell_length_c 14.8752(9)
_cell_measurement_reflns_used 12906
_cell_measurement_temperature 293(2)
_cell_measurement_theta_max 25.02
_cell_measurement_theta_min 1.69
_cell_volume 2085.5(2)
_computing_cell_refinement 'Nonius CAD4 software'
_computing_data_collection 'Nonius CAD4 software'
_computing_data_reduction 'XCAD (P.McArdle, 2000)'
_computing_molecular_graphics 'ORTEX (P.McArdle, 1995)'
_computing_publication_material 'SHELXL-97/2 (Sheldrick,1997)'
_computing_structure_refinement 'SHELXL-97 (Sheldrick, 1997)'
_computing_structure_solution 'SHELXS-97 (Sheldrick, 1990)'
_diffrn_ambient_temperature 296(2)
_diffrn_detector_area_resol_mean None
_diffrn_measured_fraction_theta_full 0.971
_diffrn_measured_fraction_theta_max 0.971
_diffrn_measurement_device_type 'Bruker P4'
_diffrn_measurement_method '\w scans'
_diffrn_radiation_monochromator graphite
_diffrn_radiation_source 'fine-focus sealed tube'
_diffrn_radiation_type MoK\a
_diffrn_radiation_wavelength 0.71073
_diffrn_reflns_av_R_equivalents 0.0214
_diffrn_reflns_av_sigmaI/netI 0.0377
_diffrn_reflns_limit_h_max 12
_diffrn_reflns_limit_h_min -12
_diffrn_reflns_limit_k_max 17
_diffrn_reflns_limit_k_min -17
_diffrn_reflns_limit_l_max 17
_diffrn_reflns_limit_l_min -17
_diffrn_reflns_number 12906
_diffrn_reflns_theta_full 25.02
_diffrn_reflns_theta_max 25.02
_diffrn_reflns_theta_min 1.69
_diffrn_standards_decay_% 'not measured'
_diffrn_standards_interval_count 'not measured'
_diffrn_standards_interval_time 'not measured'
_diffrn_standards_number None
_exptl_absorpt_coefficient_mu 0.817
_exptl_absorpt_correction_T_max 0.852
_exptl_absorpt_correction_T_min 0.688
_exptl_absorpt_correction_type multi-scan
_exptl_absorpt_process_details 'TEXRAY software (Molecular Structure Corporation, 1999)'
_exptl_crystal_colour Yellow
_exptl_crystal_density_diffrn 1.278
_exptl_crystal_density_method 'not measured'
_exptl_crystal_description Block
_exptl_crystal_F_000 810
_exptl_crystal_size_max 0.40
_exptl_crystal_size_mid 0.35
_exptl_crystal_size_min 0.20
_refine_diff_density_max 1.266
_refine_diff_density_min -0.604
_refine_diff_density_rms 0.146
_refine_ls_extinction_method none
_refine_ls_goodness_of_fit_ref 1.085
_refine_ls_hydrogen_treatment constr
_refine_ls_matrix_type full
_refine_ls_number_parameters 404
_refine_ls_number_reflns 7159
_refine_ls_number_restraints 4
_refine_ls_restrained_S_all 1.088
_refine_ls_R_factor_all 0.0788
_refine_ls_R_factor_gt 0.0577
_refine_ls_shift/su_max 0.012
_refine_ls_shift/su_mean 0.001
_refine_ls_structure_factor_coef Fsqd
_refine_ls_weighting_details 'calc w=1/[\s^2^(Fo^2^)+(0.1229P)^2^+3.2657P] where P=(Fo^2^+2Fc^2^)/3'
_refine_ls_weighting_scheme calc
_refine_ls_wR_factor_gt 0.1850
_refine_ls_wR_factor_ref 0.2050
_reflns_number_gt 5350
_reflns_number_total 7159
_reflns_threshold_expression >2sigma(I)
_cod_data_source_file c8qi01332b2.cif
_cod_data_source_block 1-1
_cod_depositor_comments
;
The following automatic conversions were performed:

data item '_exptl_absorpt_correction_type' value 'Multi-Scan' was
changed to 'multi-scan' in accordance with the
/home/saulius/struct/COD-crude-data/automatic-downloads/DataCite-retrospective/RSC/depositions/lib/dictionaries/cif_core.dic
dictionary named 'cif_core.dic' version 2.4.2 last updated on
2011-04-26.

data item '_symmetry_cell_setting' value 'Triclinic' was changed to
'triclinic' in accordance with the
/home/saulius/struct/COD-crude-data/automatic-downloads/DataCite-retrospective/RSC/depositions/lib/dictionaries/cif_core.dic
dictionary named 'cif_core.dic' version 2.4.2 last updated on
2011-04-26.

Automatic conversion script
Id: cif_fix_values 6909 2019-04-08 15:41:33Z antanas 
;
_cod_original_sg_symbol_Hall -P
_cod_original_sg_symbol_H-M P-1
_cod_database_code 4349980

loop_
_symmetry_equiv_pos_as_xyz
'x, y, z'
'-x, -y, -z'

loop_
_atom_site_label
_atom_site_type_symbol
_atom_site_fract_x
_atom_site_fract_y
_atom_site_fract_z
_atom_site_U_iso_or_equiv
_atom_site_adp_type
_atom_site_occupancy
_atom_site_symmetry_multiplicity
_atom_site_calc_flag
_atom_site_refinement_flags
Cd1 Cd 0.58515(5) 0.11010(3) 0.68536(3) 0.0510(2) Uani 1 1 d .
Cd2 Cd 0.5000 0.0000 0.5000 0.0389(2) Uani 1 2 d S
O1 O 0.7420(5) 0.1867(4) 0.5530(3) 0.0601(13) Uani 1 1 d .
O2 O 0.5624(4) 0.1411(3) 0.5209(3) 0.0437(10) Uani 1 1 d .
O3 O 0.6135(7) 0.9526(4) -0.2557(4) 0.0752(18) Uani 1 1 d .
O4 O 0.6168(5) 0.9072(4) -0.3851(4) 0.0578(13) Uani 1 1 d .
O5 O 1.4018(6) 0.1080(4) -0.2078(5) 0.086(2) Uani 1 1 d .
O6 O 1.4655(6) 0.2507(4) -0.3125(4) 0.082(2) Uani 1 1 d .
O7 O 0.3219(6) 0.0027(5) 0.6044(5) 0.0775(18) Uani 1 1 d .
O8 O 0.7080(8) 0.1391(8) 0.7896(5) 0.115(3) Uani 1 1 d .
N1 N 0.1331(9) 0.0686(12) 0.6359(11) 0.152(5) Uani 1 1 d D
N2 N 0.6636(13) 0.1630(10) 0.9335(9) 0.132(4) Uani 1 1 d D
C1 C 0.7151(6) 0.2352(4) 0.3869(4) 0.0393(13) Uani 1 1 d .
C2 C 0.6250(6) 0.2646(5) 0.3233(5) 0.0466(15) Uani 1 1 d .
H2 H 0.5378 0.2512 0.3466 0.056 Uiso 1 1 calc R
C3 C 0.6631(6) 0.3139(5) 0.2253(4) 0.0449(15) Uani 1 1 d .
H3 H 0.6009 0.3359 0.1836 0.054 Uiso 1 1 calc R
C4 C 0.7932(6) 0.3312(4) 0.1882(4) 0.0354(12) Uani 1 1 d .
C5 C 0.8834(6) 0.3002(5) 0.2533(4) 0.0467(16) Uani 1 1 d .
H5 H 0.9711 0.3103 0.2301 0.056 Uiso 1 1 calc R
C6 C 0.8442(6) 0.2547(5) 0.3515(5) 0.0469(15) Uani 1 1 d .
H6 H 0.9053 0.2370 0.3943 0.056 Uiso 1 1 calc R
C7 C 0.8364(6) 0.3790(4) 0.0824(4) 0.0348(13) Uani 1 1 d .
C8 C 0.7779(6) 0.4645(4) 0.0270(4) 0.0369(13) Uani 1 1 d .
H8 H 0.7095 0.4914 0.0563 0.044 Uiso 1 1 calc R
C9 C 0.8208(6) 0.5101(4) -0.0719(4) 0.0355(13) Uani 1 1 d .
C10 C 0.9212(6) 0.4680(4) -0.1155(4) 0.0363(13) Uani 1 1 d .
H10 H 0.9497 0.4978 -0.1816 0.044 Uiso 1 1 calc R
C11 C 0.9800(6) 0.3814(4) -0.0614(4) 0.0353(13) Uani 1 1 d .
C12 C 0.9373(6) 0.3394(4) 0.0377(4) 0.0357(12) Uani 1 1 d .
H12 H 0.9778 0.2832 0.0749 0.043 Uiso 1 1 calc R
C13 C 0.7657(6) 0.6059(4) -0.1307(4) 0.0357(13) Uani 1 1 d .
C14 C 0.7330(7) 0.6765(5) -0.0882(5) 0.0447(15) Uani 1 1 d .
C15 C 0.6894(7) 0.7699(5) -0.1434(5) 0.0460(15) Uani 1 1 d .
C16 C 0.6788(6) 0.7925(4) -0.2409(4) 0.0399(13) Uani 1 1 d .
C17 C 0.7120(6) 0.7206(5) -0.2819(5) 0.0456(15) Uani 1 1 d .
C18 C 0.7554(6) 0.6293(4) -0.2278(4) 0.0413(14) Uani 1 1 d .
C19 C 1.0855(6) 0.3357(4) -0.1091(4) 0.0375(13) Uani 1 1 d .
C20 C 1.1727(7) 0.3908(5) -0.1861(5) 0.0470(16) Uani 1 1 d .
H20 H 1.1657 0.4592 -0.2097 0.056 Uiso 1 1 calc R
C21 C 1.2698(7) 0.3476(5) -0.2290(5) 0.0556(18) Uani 1 1 d .
H21 H 1.3258 0.3870 -0.2821 0.067 Uiso 1 1 calc R
C22 C 1.2857(7) 0.2473(5) -0.1951(5) 0.0510(17) Uani 1 1 d .
C23 C 1.2007(8) 0.1900(5) -0.1173(6) 0.060(2) Uani 1 1 d .
H23 H 1.2108 0.1219 -0.0927 0.072 Uiso 1 1 calc R
C24 C 1.0989(8) 0.2337(5) -0.0750(5) 0.0561(19) Uani 1 1 d .
H24 H 1.0402 0.1943 -0.0240 0.067 Uiso 1 1 calc R
C25 C 0.6723(6) 0.1838(5) 0.4931(4) 0.0418(14) Uani 1 1 d .
C26 C 0.6314(6) 0.8927(5) -0.2994(5) 0.0479(16) Uani 1 1 d .
C27 C 1.3905(8) 0.1978(6) -0.2415(6) 0.0578(19) Uani 1 1 d .
C28 C 0.2546(13) 0.0718(13) 0.5931(11) 0.131(5) Uani 1 1 d .
H28 H 0.2885 0.1329 0.5513 0.157 Uiso 1 1 calc R
C29 C 0.041(4) -0.019(3) 0.686(3) 0.320(18) Uiso 1 1 d D
H29A H -0.0398 -0.0061 0.6587 0.384 Uiso 1 1 calc R
H29B H 0.0787 -0.0778 0.6767 0.384 Uiso 1 1 calc R
C30 C 0.016(6) -0.035(4) 0.794(2) 0.56(4) Uiso 1 1 d D
H30A H -0.0433 -0.0886 0.8268 0.844 Uiso 1 1 calc R
H30B H -0.0193 0.0243 0.8020 0.844 Uiso 1 1 calc R
H30C H 0.0964 -0.0494 0.8204 0.844 Uiso 1 1 calc R
C31 C 0.061(3) 0.181(2) 0.585(2) 0.258(13) Uiso 1 1 d .
H31A H 0.1162 0.2246 0.5293 0.310 Uiso 1 1 calc R
H31B H -0.0214 0.1728 0.5653 0.310 Uiso 1 1 calc R
C32 C 0.042(4) 0.219(3) 0.667(3) 0.339(19) Uiso 1 1 d .
H32A H -0.0018 0.2806 0.6473 0.508 Uiso 1 1 calc R
H32B H 0.1249 0.2276 0.6834 0.508 Uiso 1 1 calc R
H32C H -0.0083 0.1719 0.7220 0.508 Uiso 1 1 calc R
C33 C 0.6711(14) 0.1094(11) 0.8768(13) 0.127(5) Uani 1 1 d .
H33 H 0.6461 0.0434 0.9063 0.153 Uiso 1 1 calc R
C34 C 0.6256(18) 0.1172(13) 1.0358(12) 0.156(6) Uiso 1 1 d D
H34A H 0.5537 0.1536 1.0551 0.187 Uiso 1 1 calc R
H34B H 0.5946 0.0509 1.0490 0.187 Uiso 1 1 calc R
C35 C 0.722(2) 0.1111(16) 1.0938(15) 0.194(8) Uiso 1 1 d .
H35A H 0.6884 0.0761 1.1607 0.291 Uiso 1 1 calc R
H35B H 0.7480 0.1764 1.0860 0.291 Uiso 1 1 calc R
H35C H 0.7944 0.0765 1.0746 0.291 Uiso 1 1 calc R
C36 C 0.6949(14) 0.2665(13) 0.8873(11) 0.171(9) Uani 1 1 d D
H36A H 0.7387 0.2762 0.8224 0.206 Uiso 1 1 calc R
H36B H 0.7576 0.2812 0.9226 0.206 Uiso 1 1 calc R
C37 C 0.589(2) 0.3454(17) 0.8766(17) 0.206(9) Uiso 1 1 d .
H37A H 0.6257 0.4090 0.8370 0.310 Uiso 1 1 calc R
H37B H 0.5541 0.3460 0.9397 0.310 Uiso 1 1 calc R
H37C H 0.5216 0.3303 0.8465 0.310 Uiso 1 1 calc R

loop_
_atom_site_aniso_label
_atom_site_aniso_U_11
_atom_site_aniso_U_22
_atom_site_aniso_U_33
_atom_site_aniso_U_23
_atom_site_aniso_U_13
_atom_site_aniso_U_12
Cd1 0.0671(4) 0.0433(3) 0.0323(3) -0.0083(2) 0.0061(2) 0.0220(2)
Cd2 0.0422(4) 0.0364(3) 0.0312(3) -0.0036(3) -0.0081(3) 0.0102(3)
O1 0.056(3) 0.084(4) 0.031(2) -0.009(2) -0.005(2) -0.004(3)
O2 0.046(3) 0.043(2) 0.033(2) -0.0073(18) 0.0047(19) 0.002(2)
O3 0.119(5) 0.046(3) 0.051(3) -0.009(2) -0.011(3) 0.041(3)
O4 0.065(3) 0.052(3) 0.046(3) -0.002(2) -0.021(2) 0.017(2)
O5 0.092(5) 0.049(3) 0.103(5) -0.032(3) 0.034(4) 0.017(3)
O6 0.094(4) 0.068(4) 0.062(3) -0.014(3) 0.023(3) 0.038(3)
O7 0.064(4) 0.072(4) 0.071(4) -0.008(3) 0.020(3) 0.020(3)
O8 0.103(6) 0.179(9) 0.058(4) -0.034(5) -0.014(4) -0.002(5)
N1 0.057(5) 0.227(15) 0.230(15) -0.156(13) -0.015(7) 0.044(7)
N2 0.158(11) 0.156(11) 0.120(9) -0.086(9) -0.030(8) -0.019(9)
C1 0.045(3) 0.038(3) 0.029(3) -0.007(2) 0.000(3) 0.004(3)
C2 0.033(3) 0.057(4) 0.039(3) -0.007(3) 0.001(3) 0.002(3)
C3 0.039(3) 0.054(4) 0.033(3) -0.005(3) -0.006(3) 0.007(3)
C4 0.040(3) 0.030(3) 0.030(3) -0.006(2) 0.000(2) 0.006(2)
C5 0.039(3) 0.053(4) 0.033(3) 0.001(3) 0.000(3) 0.000(3)
C6 0.044(4) 0.051(4) 0.036(3) -0.003(3) -0.008(3) 0.000(3)
C7 0.038(3) 0.028(3) 0.029(3) -0.001(2) 0.001(2) 0.001(2)
C8 0.036(3) 0.035(3) 0.034(3) -0.009(2) 0.000(2) 0.006(2)
C9 0.037(3) 0.032(3) 0.032(3) -0.006(2) -0.004(2) 0.007(2)
C10 0.041(3) 0.035(3) 0.029(3) -0.007(2) -0.003(2) 0.004(2)
C11 0.036(3) 0.030(3) 0.035(3) -0.007(2) -0.002(2) 0.005(2)
C12 0.039(3) 0.028(3) 0.035(3) -0.006(2) -0.006(2) 0.009(2)
C13 0.035(3) 0.035(3) 0.033(3) -0.008(2) -0.005(2) 0.009(2)
C14 0.052(4) 0.040(3) 0.038(3) -0.008(3) -0.009(3) 0.017(3)
C15 0.054(4) 0.039(3) 0.040(3) -0.009(3) -0.009(3) 0.014(3)
C16 0.038(3) 0.037(3) 0.036(3) -0.005(3) -0.006(2) 0.013(2)
C17 0.045(4) 0.046(4) 0.039(3) -0.009(3) -0.006(3) 0.010(3)
C18 0.044(3) 0.040(3) 0.034(3) -0.007(3) -0.009(3) 0.011(3)
C19 0.042(3) 0.038(3) 0.031(3) -0.013(2) -0.004(2) 0.013(3)
C20 0.057(4) 0.035(3) 0.040(3) -0.007(3) 0.005(3) 0.010(3)
C21 0.058(4) 0.053(4) 0.046(4) -0.013(3) 0.012(3) 0.010(3)
C22 0.050(4) 0.053(4) 0.050(4) -0.022(3) -0.002(3) 0.016(3)
C23 0.072(5) 0.034(3) 0.062(5) -0.010(3) 0.005(4) 0.013(3)
C24 0.069(5) 0.037(3) 0.052(4) -0.012(3) 0.009(4) 0.014(3)
C25 0.048(4) 0.041(3) 0.028(3) -0.006(3) 0.001(3) 0.009(3)
C26 0.044(4) 0.045(4) 0.041(4) -0.002(3) -0.002(3) 0.013(3)
C27 0.061(5) 0.059(5) 0.056(4) -0.029(4) 0.000(4) 0.021(4)
C28 0.085(9) 0.163(13) 0.142(12) -0.067(11) 0.019(8) 0.021(9)
C33 0.119(11) 0.120(11) 0.143(14) -0.040(10) -0.033(10) -0.015(9)
C36 0.095(10) 0.23(2) 0.097(10) 0.043(11) 0.017(8) 0.019(11)

loop_
_atom_type_symbol
_atom_type_description
_atom_type_scat_dispersion_real
_atom_type_scat_dispersion_imag
_atom_type_scat_source
C C 0.0033 0.0016 'International Tables Vol C Tables 4.2.6.8 and 6.1.1.4'
Cd Cd -0.8075 1.2024 'International Tables Vol C Tables 4.2.6.8 and 6.1.1.4'
O O 0.0106 0.0060 'International Tables Vol C Tables 4.2.6.8 and 6.1.1.4'
H H 0.0000 0.0000 'International Tables Vol C Tables 4.2.6.8 and 6.1.1.4'
N N 0.0061 0.0033 'International Tables Vol C Tables 4.2.6.8 and 6.1.1.4'

loop_
_geom_angle_atom_site_label_1
_geom_angle_atom_site_label_2
_geom_angle_atom_site_label_3
_geom_angle
_geom_angle_site_symmetry_1
_geom_angle_site_symmetry_3
O3 Cd1 O5 94.7(2) 1_546 1_456
O3 Cd1 O8 92.9(3) 1_546 .
O5 Cd1 O8 89.5(3) 1_456 .
O3 Cd1 O1 111.4(2) 1_546 .
O5 Cd1 O1 153.9(2) 1_456 .
O8 Cd1 O1 90.7(2) . .
O3 Cd1 O6 149.9(2) 1_546 1_456
O5 Cd1 O6 55.2(2) 1_456 1_456
O8 Cd1 O6 87.2(3) . 1_456
O1 Cd1 O6 98.7(2) . 1_456
O3 Cd1 O2 103.58(19) 1_546 .
O5 Cd1 O2 118.2(2) 1_456 .
O8 Cd1 O2 145.7(2) . .
O1 Cd1 O2 55.39(16) . .
O6 Cd1 O2 92.64(19) 1_456 .
O3 Cd1 C27 122.0(2) 1_546 1_456
O5 Cd1 C27 27.3(2) 1_456 1_456
O8 Cd1 C27 87.6(3) . 1_456
O1 Cd1 C27 126.6(2) . 1_456
O6 Cd1 C27 27.9(2) 1_456 1_456
O2 Cd1 C27 107.7(2) . 1_456
O3 Cd1 C25 110.89(19) 1_546 .
O5 Cd1 C25 140.2(2) 1_456 .
O8 Cd1 C25 117.8(3) . .
O1 Cd1 C25 27.36(18) . .
O6 Cd1 C25 95.38(19) 1_456 .
O2 Cd1 C25 28.07(17) . .
C27 Cd1 C25 119.7(2) 1_456 .
O4 Cd2 O4 180.0 1_546 2_665
O4 Cd2 O7 95.4(2) 1_546 .
O4 Cd2 O7 84.6(2) 2_665 .
O4 Cd2 O7 84.6(2) 1_546 2_656
O4 Cd2 O7 95.4(2) 2_665 2_656
O7 Cd2 O7 180.0 . 2_656
O4 Cd2 O2 90.47(17) 1_546 .
O4 Cd2 O2 89.53(17) 2_665 .
O7 Cd2 O2 85.6(2) . .
O7 Cd2 O2 94.4(2) 2_656 .
O4 Cd2 O2 89.53(17) 1_546 2_656
O4 Cd2 O2 90.47(17) 2_665 2_656
O7 Cd2 O2 94.4(2) . 2_656
O7 Cd2 O2 85.6(2) 2_656 2_656
O2 Cd2 O2 180.0 . 2_656
C25 O1 Cd1 92.9(4) . .
C25 O2 Cd2 127.3(4) . .
C25 O2 Cd1 90.6(4) . .
Cd2 O2 Cd1 111.30(16) . .
C26 O3 Cd1 128.9(5) . 1_564
C26 O4 Cd2 140.0(5) . 1_564
C27 O5 Cd1 92.9(5) . 1_654
C27 O6 Cd1 89.9(4) . 1_654
C28 O7 Cd2 123.2(8) . .
C33 O8 Cd1 120.2(9) . .
C28 N1 C29 130(2) . .
C28 N1 C31 109.6(17) . .
C29 N1 C31 115.4(19) . .
C33 N2 C34 119.8(15) . .
C33 N2 C36 117.4(15) . .
C34 N2 C36 122.8(13) . .
C2 C1 C6 119.3(5) . .
C2 C1 C25 120.0(6) . .
C6 C1 C25 120.8(6) . .
C1 C2 C3 120.5(6) . .
C1 C2 H2 119.8 . .
C3 C2 H2 119.8 . .
C2 C3 C4 120.8(6) . .
C2 C3 H3 119.6 . .
C4 C3 H3 119.6 . .
C3 C4 C5 118.0(5) . .
C3 C4 C7 121.6(5) . .
C5 C4 C7 120.3(5) . .
C6 C5 C4 120.7(6) . .
C6 C5 H5 119.6 . .
C4 C5 H5 119.6 . .
C5 C6 C1 120.5(6) . .
C5 C6 H6 119.7 . .
C1 C6 H6 119.7 . .
C12 C7 C8 119.0(5) . .
C12 C7 C4 120.0(5) . .
C8 C7 C4 121.0(5) . .
C9 C8 C7 120.7(5) . .
C9 C8 H8 119.6 . .
C7 C8 H8 119.6 . .
C10 C9 C8 119.1(5) . .
C10 C9 C13 119.4(5) . .
C8 C9 C13 121.4(5) . .
C9 C10 C11 121.0(5) . .
C9 C10 H10 119.5 . .
C11 C10 H10 119.5 . .
C12 C11 C10 118.3(5) . .
C12 C11 C19 121.1(5) . .
C10 C11 C19 120.6(5) . .
C7 C12 C11 121.8(5) . .
C7 C12 H12 119.1 . .
C11 C12 H12 119.1 . .
C18 C13 C14 119.1(5) . .
C18 C13 C9 121.8(5) . .
C14 C13 C9 118.9(5) . .
C13 C14 C15 120.4(6) . .
C16 C15 C14 120.2(6) . .
C15 C16 C17 118.4(5) . .
C15 C16 C26 119.7(6) . .
C17 C16 C26 121.9(6) . .
C18 C17 C16 121.4(6) . .
C17 C18 C13 120.6(6) . .
C20 C19 C24 117.8(6) . .
C20 C19 C11 122.4(5) . .
C24 C19 C11 119.8(6) . .
C21 C20 C19 121.7(6) . .
C21 C20 H20 119.2 . .
C19 C20 H20 119.2 . .
C22 C21 C20 121.2(6) . .
C22 C21 H21 119.4 . .
C20 C21 H21 119.4 . .
C21 C22 C23 118.6(6) . .
C21 C22 C27 122.3(7) . .
C23 C22 C27 119.1(6) . .
C22 C23 C24 120.4(6) . .
C22 C23 H23 119.8 . .
C24 C23 H23 119.8 . .
C19 C24 C23 120.3(6) . .
C19 C24 H24 119.9 . .
C23 C24 H24 119.9 . .
O1 C25 O2 120.9(5) . .
O1 C25 C1 119.7(6) . .
O2 C25 C1 119.3(6) . .
O1 C25 Cd1 59.8(3) . .
O2 C25 Cd1 61.3(3) . .
C1 C25 Cd1 173.7(4) . .
O4 C26 O3 127.7(6) . .
O4 C26 C16 117.0(6) . .
O3 C26 C16 115.3(6) . .
O5 C27 O6 121.9(7) . .
O5 C27 C22 119.8(7) . .
O6 C27 C22 118.2(7) . .
O5 C27 Cd1 59.7(4) . 1_654
O6 C27 Cd1 62.2(4) . 1_654
C22 C27 Cd1 176.2(6) . 1_654
O7 C28 N1 124.4(16) . .
O7 C28 H28 117.8 . .
N1 C28 H28 117.8 . .
C30 C29 N1 108(2) . .
C30 C29 H29A 110.2 . .
N1 C29 H29A 110.2 . .
C30 C29 H29B 110.2 . .
N1 C29 H29B 110.2 . .
H29A C29 H29B 108.5 . .
C29 C30 H30A 109.5 . .
C29 C30 H30B 109.5 . .
H30A C30 H30B 109.5 . .
C29 C30 H30C 109.5 . .
H30A C30 H30C 109.5 . .
H30B C30 H30C 109.5 . .
C32 C31 N1 102(2) . .
C32 C31 H31A 111.3 . .
N1 C31 H31A 111.4 . .
C32 C31 H31B 111.4 . .
N1 C31 H31B 111.4 . .
H31A C31 H31B 109.2 . .
C31 C32 H32A 109.5 . .
C31 C32 H32B 109.5 . .
H32A C32 H32B 109.5 . .
C31 C32 H32C 109.5 . .
H32A C32 H32C 109.5 . .
H32B C32 H32C 109.5 . .
O8 C33 N2 125.7(15) . .
O8 C33 H33 117.1 . .
N2 C33 H33 117.1 . .
C35 C34 N2 115.6(16) . .
C35 C34 H34A 108.4 . .
N2 C34 H34A 108.4 . .
C35 C34 H34B 108.4 . .
N2 C34 H34B 108.4 . .
H34A C34 H34B 107.4 . .
C34 C35 H35A 109.5 . .
C34 C35 H35B 109.5 . .
H35A C35 H35B 109.5 . .
C34 C35 H35C 109.5 . .
H35A C35 H35C 109.5 . .
H35B C35 H35C 109.5 . .
N2 C36 C37 121.1(15) . .
N2 C36 H36A 107.0 . .
C37 C36 H36A 107.0 . .
N2 C36 H36B 107.1 . .
C37 C36 H36B 107.1 . .
H36A C36 H36B 106.8 . .
C36 C37 H37A 109.5 . .
C36 C37 H37B 109.5 . .
H37A C37 H37B 109.5 . .
C36 C37 H37C 109.5 . .
H37A C37 H37C 109.5 . .
H37B C37 H37C 109.5 . .

loop_
_geom_bond_atom_site_label_1
_geom_bond_atom_site_label_2
_geom_bond_distance
_geom_bond_site_symmetry_2
Cd1 O3 2.159(5) 1_546
Cd1 O5 2.303(6) 1_456
Cd1 O8 2.306(8) .
Cd1 O1 2.336(5) .
Cd1 O6 2.356(5) 1_456
Cd1 O2 2.368(4) .
Cd1 C27 2.663(7) 1_456
Cd1 C25 2.700(6) .
Cd2 O4 2.244(4) 1_546
Cd2 O4 2.244(4) 2_665
Cd2 O7 2.257(5) .
Cd2 O7 2.257(5) 2_656
Cd2 O2 2.313(4) .
Cd2 O2 2.313(4) 2_656
O1 C25 1.243(8) .
O2 C25 1.271(8) .
O3 C26 1.253(9) .
O3 Cd1 2.159(5) 1_564
O4 C26 1.246(8) .
O4 Cd2 2.244(4) 1_564
O5 C27 1.224(9) .
O5 Cd1 2.303(6) 1_654
O6 C27 1.245(10) .
O6 Cd1 2.356(5) 1_654
O7 C28 1.177(15) .
O8 C33 1.219(17) .
N1 C28 1.332(15) .
N1 C29 1.52(4) .
N1 C31 1.73(3) .
N2 C33 1.330(18) .
N2 C34 1.428(14) .
N2 C36 1.440(15) .
C1 C2 1.377(9) .
C1 C6 1.379(9) .
C1 C25 1.494(8) .
C2 C3 1.379(9) .
C2 H2 0.9300 .
C3 C4 1.390(8) .
C3 H3 0.9300 .
C4 C5 1.395(9) .
C4 C7 1.483(8) .
C5 C6 1.376(9) .
C5 H5 0.9300 .
C6 H6 0.9300 .
C7 C12 1.381(8) .
C7 C8 1.393(8) .
C8 C9 1.392(8) .
C8 H8 0.9300 .
C9 C10 1.391(8) .
C9 C13 1.495(8) .
C10 C11 1.398(8) .
C10 H10 0.9300 .
C11 C12 1.391(8) .
C11 C19 1.487(8) .
C12 H12 0.9300 .
C13 C18 1.380(8) .
C13 C14 1.394(9) .
C14 C15 1.406(8) .
C15 C16 1.388(9) .
C16 C17 1.395(9) .
C16 C26 1.507(8) .
C17 C18 1.378(9) .
C19 C20 1.374(9) .
C19 C24 1.390(9) .
C20 C21 1.372(9) .
C20 H20 0.9300 .
C21 C22 1.370(10) .
C21 H21 0.9300 .
C22 C23 1.378(10) .
C22 C27 1.506(9) .
C23 C24 1.404(10) .
C23 H23 0.9300 .
C24 H24 0.9300 .
C27 Cd1 2.663(7) 1_654
C28 H28 0.9300 .
C29 C30 1.521(19) .
C29 H29A 0.9700 .
C29 H29B 0.9700 .
C30 H30A 0.9600 .
C30 H30B 0.9600 .
C30 H30C 0.9600 .
C31 C32 1.49(4) .
C31 H31A 0.9700 .
C31 H31B 0.9700 .
C32 H32A 0.9600 .
C32 H32B 0.9600 .
C32 H32C 0.9600 .
C33 H33 0.9300 .
C34 C35 1.39(2) .
C34 H34A 0.9700 .
C34 H34B 0.9700 .
C35 H35A 0.9600 .
C35 H35B 0.9600 .
C35 H35C 0.9600 .
C36 C37 1.54(3) .
C36 H36A 0.9700 .
C36 H36B 0.9700 .
C37 H37A 0.9600 .
C37 H37B 0.9600 .
C37 H37C 0.9600 .

loop_
_geom_torsion_atom_site_label_1
_geom_torsion_atom_site_label_2
_geom_torsion_atom_site_label_3
_geom_torsion_atom_site_label_4
_geom_torsion
_geom_torsion_site_symmetry_1
_geom_torsion_site_symmetry_4
O3 Cd1 O1 C25 94.4(4) 1_546 .
O5 Cd1 O1 C25 -81.8(7) 1_456 .
O8 Cd1 O1 C25 -172.1(5) . .
O6 Cd1 O1 C25 -84.8(4) 1_456 .
O2 Cd1 O1 C25 2.3(4) . .
C27 Cd1 O1 C25 -84.7(5) 1_456 .
O4 Cd2 O2 C25 73.8(5) 1_546 .
O4 Cd2 O2 C25 -106.2(5) 2_665 .
O7 Cd2 O2 C25 169.2(5) . .
O7 Cd2 O2 C25 -10.8(5) 2_656 .
O2 Cd2 O2 C25 35(51) 2_656 .
O4 Cd2 O2 Cd1 -34.4(2) 1_546 .
O4 Cd2 O2 Cd1 145.6(2) 2_665 .
O7 Cd2 O2 Cd1 61.0(2) . .
O7 Cd2 O2 Cd1 -119.0(2) 2_656 .
O2 Cd2 O2 Cd1 -73(51) 2_656 .
O3 Cd1 O2 C25 -109.1(4) 1_546 .
O5 Cd1 O2 C25 147.9(4) 1_456 .
O8 Cd1 O2 C25 7.5(6) . .
O1 Cd1 O2 C25 -2.3(3) . .
O6 Cd1 O2 C25 96.5(4) 1_456 .
C27 Cd1 O2 C25 120.4(4) 1_456 .
O3 Cd1 O2 Cd2 21.9(3) 1_546 .
O5 Cd1 O2 Cd2 -81.2(2) 1_456 .
O8 Cd1 O2 Cd2 138.4(5) . .
O1 Cd1 O2 Cd2 128.6(3) . .
O6 Cd1 O2 Cd2 -132.6(2) 1_456 .
C27 Cd1 O2 Cd2 -108.7(2) 1_456 .
C25 Cd1 O2 Cd2 130.9(4) . .
O4 Cd2 O7 C28 143.9(11) 1_546 .
O4 Cd2 O7 C28 -36.1(11) 2_665 .
O7 Cd2 O7 C28 -115(100) 2_656 .
O2 Cd2 O7 C28 53.9(11) . .
O2 Cd2 O7 C28 -126.1(11) 2_656 .
O3 Cd1 O8 C33 -66.2(12) 1_546 .
O5 Cd1 O8 C33 28.5(12) 1_456 .
O1 Cd1 O8 C33 -177.7(12) . .
O6 Cd1 O8 C33 83.6(12) 1_456 .
O2 Cd1 O8 C33 174.3(10) . .
C27 Cd1 O8 C33 55.7(12) 1_456 .
C25 Cd1 O8 C33 178.3(11) . .
C6 C1 C2 C3 -0.6(10) . .
C25 C1 C2 C3 178.7(6) . .
C1 C2 C3 C4 2.8(10) . .
C2 C3 C4 C5 -2.1(10) . .
C2 C3 C4 C7 176.5(6) . .
C3 C4 C5 C6 -0.6(10) . .
C7 C4 C5 C6 -179.2(6) . .
C4 C5 C6 C1 2.7(11) . .
C2 C1 C6 C5 -2.1(10) . .
C25 C1 C6 C5 178.6(6) . .
C3 C4 C7 C12 -133.5(6) . .
C5 C4 C7 C12 45.1(8) . .
C3 C4 C7 C8 47.3(9) . .
C5 C4 C7 C8 -134.1(6) . .
C12 C7 C8 C9 -0.5(9) . .
C4 C7 C8 C9 178.7(6) . .
C7 C8 C9 C10 1.5(9) . .
C7 C8 C9 C13 -175.3(5) . .
C8 C9 C10 C11 -0.5(9) . .
C13 C9 C10 C11 176.3(6) . .
C9 C10 C11 C12 -1.3(9) . .
C9 C10 C11 C19 178.7(5) . .
C8 C7 C12 C11 -1.5(9) . .
C4 C7 C12 C11 179.4(6) . .
C10 C11 C12 C7 2.4(9) . .
C19 C11 C12 C7 -177.7(6) . .
C10 C9 C13 C18 35.0(9) . .
C8 C9 C13 C18 -148.2(6) . .
C10 C9 C13 C14 -140.1(6) . .
C8 C9 C13 C14 36.7(9) . .
C18 C13 C14 C15 0.4(10) . .
C9 C13 C14 C15 175.7(6) . .
C13 C14 C15 C16 -0.2(10) . .
C14 C15 C16 C17 0.2(10) . .
C14 C15 C16 C26 179.8(6) . .
C15 C16 C17 C18 -0.5(10) . .
C26 C16 C17 C18 179.9(6) . .
C16 C17 C18 C13 0.8(10) . .
C14 C13 C18 C17 -0.7(9) . .
C9 C13 C18 C17 -175.8(6) . .
C12 C11 C19 C20 -146.6(7) . .
C10 C11 C19 C20 33.4(9) . .
C12 C11 C19 C24 32.7(9) . .
C10 C11 C19 C24 -147.3(7) . .
C24 C19 C20 C21 0.4(11) . .
C11 C19 C20 C21 179.7(7) . .
C19 C20 C21 C22 -1.6(12) . .
C20 C21 C22 C23 0.9(12) . .
C20 C21 C22 C27 179.3(7) . .
C21 C22 C23 C24 1.0(12) . .
C27 C22 C23 C24 -177.4(8) . .
C20 C19 C24 C23 1.5(11) . .
C11 C19 C24 C23 -177.9(7) . .
C22 C23 C24 C19 -2.2(13) . .
Cd1 O1 C25 O2 -4.2(6) . .
Cd1 O1 C25 C1 172.8(5) . .
Cd2 O2 C25 O1 -113.6(6) . .
Cd1 O2 C25 O1 4.1(6) . .
Cd2 O2 C25 C1 69.4(7) . .
Cd1 O2 C25 C1 -172.8(5) . .
Cd2 O2 C25 Cd1 -117.7(4) . .
C2 C1 C25 O1 -155.7(7) . .
C6 C1 C25 O1 23.6(9) . .
C2 C1 C25 O2 21.3(9) . .
C6 C1 C25 O2 -159.4(6) . .
C2 C1 C25 Cd1 -72(5) . .
C6 C1 C25 Cd1 107(4) . .
O3 Cd1 C25 O1 -96.4(4) 1_546 .
O5 Cd1 C25 O1 137.0(4) 1_456 .
O8 Cd1 C25 O1 8.9(5) . .
O6 Cd1 C25 O1 98.6(4) 1_456 .
O2 Cd1 C25 O1 -175.9(6) . .
C27 Cd1 C25 O1 113.1(4) 1_456 .
O3 Cd1 C25 O2 79.5(4) 1_546 .
O5 Cd1 C25 O2 -47.1(5) 1_456 .
O8 Cd1 C25 O2 -175.2(4) . .
O1 Cd1 C25 O2 175.9(6) . .
O6 Cd1 C25 O2 -85.5(4) 1_456 .
C27 Cd1 C25 O2 -71.0(4) 1_456 .
O3 Cd1 C25 C1 176(4) 1_546 .
O5 Cd1 C25 C1 50(5) 1_456 .
O8 Cd1 C25 C1 -78(4) . .
O1 Cd1 C25 C1 -87(4) . .
O6 Cd1 C25 C1 11(4) 1_456 .
O2 Cd1 C25 C1 97(4) . .
C27 Cd1 C25 C1 26(5) 1_456 .
Cd2 O4 C26 O3 -27.9(13) 1_564 .
Cd2 O4 C26 C16 153.4(5) 1_564 .
Cd1 O3 C26 O4 -12.6(12) 1_564 .
Cd1 O3 C26 C16 166.2(5) 1_564 .
C15 C16 C26 O4 -176.0(6) . .
C17 C16 C26 O4 3.6(9) . .
C15 C16 C26 O3 5.1(9) . .
C17 C16 C26 O3 -175.3(7) . .
Cd1 O5 C27 O6 2.5(10) 1_654 .
Cd1 O5 C27 C22 -175.6(7) 1_654 .
Cd1 O6 C27 O5 -2.4(9) 1_654 .
Cd1 O6 C27 C22 175.7(7) 1_654 .
C21 C22 C27 O5 179.0(8) . .
C23 C22 C27 O5 -2.6(12) . .
C21 C22 C27 O6 0.8(12) . .
C23 C22 C27 O6 179.2(8) . .
C21 C22 C27 Cd1 96(9) . 1_654
C23 C22 C27 Cd1 -85(9) . 1_654
Cd2 O7 C28 N1 160.6(11) . .
C29 N1 C28 O7 -17(3) . .
C31 N1 C28 O7 -170.2(17) . .
C28 N1 C29 C30 113(4) . .
C31 N1 C29 C30 -95(4) . .
C28 N1 C31 C32 -112(2) . .
C29 N1 C31 C32 90(3) . .
Cd1 O8 C33 N2 -129.6(14) . .
C34 N2 C33 O8 -176.4(15) . .
C36 N2 C33 O8 4(2) . .
C33 N2 C34 C35 112(2) . .
C36 N2 C34 C35 -68(2) . .
C33 N2 C36 C37 108(2) . .
C34 N2 C36 C37 -72(2) . .
